data_7057009
loop_
_publ_author_name
'Moreno-Alc\'antar, Guillermo'
'Romo-Islas, Guillermo'
'Flores-\'Alamo, Marcos'
'Torrens, Hugo'

_publ_section_title
;
 Aurophilicity vs. thiophilicity: directing the crystalline supramolecular
 arrangement in luminescent gold compounds
;
_journal_issue 10
_journal_name_full 'New Journal of Chemistry'
_journal_page_first 7845
_journal_paper_doi 10.1039/C7NJ04354F
_journal_volume 42
_journal_year 2018
_chemical_formula_sum 'C38 H32 Au2 F2 P2 S2'
_chemical_formula_weight 1046.63
_space_group_IT_number 14
_space_group_name_Hall '-P 2yn'
_space_group_name_H-M_alt 'P 1 21/n 1'
_symmetry_cell_setting monoclinic
_symmetry_Int_Tables_number 14
_symmetry_space_group_name_Hall '-P 2yn'
_symmetry_space_group_name_H-M 'P 1 21/n 1'
_atom_sites_solution_hydrogens geom
_audit_conform_dict_location ftp://ftp.iucr.org/pub/cif_core.dic
_audit_conform_dict_name cif_core.dic
_audit_conform_dict_version 2.4.3
_audit_creation_date 2017-08-31T18:15:04-00:00
_audit_creation_method 'WinGX routine CIF_UPDATE'
_audit_update_record
;
2017-11-07 deposited with the CCDC.
2018-02-12 downloaded from the CCDC.
;
_cell_angle_alpha 90
_cell_angle_beta 108.857(5)
_cell_angle_gamma 90
_cell_formula_units_Z 4
_cell_length_a 11.5947(5)
_cell_length_b 19.9982(10)
_cell_length_c 15.8994(7)
_cell_measurement_reflns_used 6538
_cell_measurement_temperature 130(2)
_cell_measurement_theta_max 29.107
_cell_measurement_theta_min 3.907
_cell_volume 3488.8(3)
_computing_cell_refinement
;
        CrysAlisPro, Agilent Technologies,
        Version 1.171.36.32 (release 02-08-2013 CrysAlis171 .NET)
        (compiled Aug  2 2013,16:46:58)
;
_computing_data_collection
;
        CrysAlisPro, Agilent Technologies,
        Version 1.171.36.32 (release 02-08-2013 CrysAlis171 .NET)
        (compiled Aug  2 2013,16:46:58)
;
_computing_data_reduction
;
        CrysAlisPro, Agilent Technologies,
        Version 1.171.36.32 (release 02-08-2013 CrysAlis171 .NET)
        (compiled Aug  2 2013,16:46:58)
;
_computing_molecular_graphics
;
          'Ortep-3 for Windows (Farrugia, 1997)'
      L. J. Farrugia, J. Appl. Crystallogr., 1997, 30, 565.
;
_computing_publication_material
;    
        'WinGX publication routines (Farrugia, 1999)'                 
    L. J. Farrugia, J. Appl. Crystallogr., 1999, 32, 837-838.
;
_computing_structure_refinement
;
      'SHELXS-2014 (Sheldrick, 2015)'
      Sheldrick, G. M. (2015). Acta Cryst. C71, 3--8.
;
_computing_structure_solution
;
      'SHELXS-2014 (Sheldrick, 2015)'
      Sheldrick, G. M. (2015). Acta Cryst. A71, 3--8.
;
_diffrn_ambient_temperature 130(2)
_diffrn_detector_area_resol_mean 10.4685
_diffrn_measured_fraction_theta_full 0.997
_diffrn_measured_fraction_theta_max 0.853
_diffrn_measurement_device_type 'Xcalibur, Atlas, Gemini'
_diffrn_measurement_method '\w scans'
_diffrn_orient_matrix_UB_11 -0.0169196
_diffrn_orient_matrix_UB_12 -0.0310189
_diffrn_orient_matrix_UB_13 0.0142327
_diffrn_orient_matrix_UB_21 -0.0472341
_diffrn_orient_matrix_UB_22 0.0161377
_diffrn_orient_matrix_UB_23 0.0115624
_diffrn_orient_matrix_UB_31 -0.0407847
_diffrn_orient_matrix_UB_32 -0.0058777
_diffrn_orient_matrix_UB_33 -0.0434305
_diffrn_radiation_monochromator graphite
_diffrn_radiation_type MoK\a
_diffrn_radiation_wavelength 0.71073
_diffrn_reflns_av_R_equivalents 0.0562
_diffrn_reflns_av_unetI/netI 0.0788
_diffrn_reflns_Laue_measured_fraction_full 0.997
_diffrn_reflns_Laue_measured_fraction_max 0.853
_diffrn_reflns_limit_h_max 13
_diffrn_reflns_limit_h_min -16
_diffrn_reflns_limit_k_max 26
_diffrn_reflns_limit_k_min -27
_diffrn_reflns_limit_l_max 21
_diffrn_reflns_limit_l_min -19
_diffrn_reflns_number 20116
_diffrn_reflns_point_group_measured_fraction_full 0.997
_diffrn_reflns_point_group_measured_fraction_max 0.853
_diffrn_reflns_theta_full 25.242
_diffrn_reflns_theta_max 29.556
_diffrn_reflns_theta_min 3.576
_exptl_absorpt_coefficient_mu 8.65
_exptl_absorpt_correction_T_max 0.334
_exptl_absorpt_correction_T_min 0.118
_exptl_absorpt_correction_type analytical
_exptl_absorpt_process_details
;
        CrysAlisPro, Agilent Technologies,
        Version 1.171.36.32 (release 02-08-2013 CrysAlis171 .NET)
        (compiled Aug  2 2013,16:46:58)
Analytical numeric absorption correction using a multifaceted crystal
                        model based on expressions derived by R.C. Clark & J.S.
        (Clark, R. C. & Reid, J. S. (1995). Acta Cryst. A51, 887-897)
;
_exptl_crystal_colour colourless
_exptl_crystal_density_diffrn 1.993
_exptl_crystal_description block
_exptl_crystal_F_000 1992
_exptl_crystal_size_max 0.4
_exptl_crystal_size_mid 0.29
_exptl_crystal_size_min 0.13
_refine_diff_density_max 2.45
_refine_diff_density_min -2.747
_refine_diff_density_rms 0.203
_refine_ls_extinction_method none
_refine_ls_goodness_of_fit_ref 1.071
_refine_ls_hydrogen_treatment constr
_refine_ls_matrix_type full
_refine_ls_number_parameters 392
_refine_ls_number_reflns 8324
_refine_ls_number_restraints 0
_refine_ls_restrained_S_all 1.071
_refine_ls_R_factor_all 0.078
_refine_ls_R_factor_gt 0.0552
_refine_ls_shift/su_max 0.001
_refine_ls_shift/su_mean 0
_refine_ls_structure_factor_coef Fsqd
_refine_ls_weighting_details 'w=1/[\s^2^(Fo^2^)+(0.0345P)^2^+15.1760P] where P=(Fo^2^+2Fc^2^)/3'
_refine_ls_weighting_scheme calc
_refine_ls_wR_factor_gt 0.1113
_refine_ls_wR_factor_ref 0.1239
_reflns_Friedel_coverage 0
_reflns_number_gt 6287
_reflns_number_total 8324
_reflns_threshold_expression 'I > 2\s(I)'
_cod_data_source_file c7nj04354f2.cif
_cod_data_source_block 6-gmeaufb
_cod_depositor_comments 'Adding full bibliography for 7057004--7057010.cif.'
_cod_original_sg_symbol_H-M 'P 21/n'
_cod_database_code 7057009
_shelx_estimated_absorpt_t_min 0.129
_shelx_estimated_absorpt_t_max 0.399

loop_
_symmetry_equiv_pos_as_xyz
'x, y, z'
'-x+1/2, y+1/2, -z+1/2'
'-x, -y, -z'
'x-1/2, -y-1/2, z-1/2'

loop_
_atom_site_label
_atom_site_type_symbol
_atom_site_fract_x
_atom_site_fract_y
_atom_site_fract_z
_atom_site_U_iso_or_equiv
_atom_site_adp_type
_atom_site_occupancy
_atom_site_site_symmetry_order
_atom_site_calc_flag
_atom_site_refinement_flags_posn
_atom_site_refinement_flags_adp
_atom_site_refinement_flags_occupancy
_atom_site_disorder_assembly
_atom_site_disorder_group
Au1 Au 0.32180(3) 0.36083(2) 0.08922(2) 0.02777(10) Uani 1 1 d . . . . .
Au2 Au 0.16889(3) 0.35310(2) -0.10408(2) 0.02794(10) Uani 1 1 d . . . . .
C32 C 0.1448(8) 0.4504(4) 0.1723(6) 0.037(2) Uani 1 1 d . . . . .
C25 C 0.0346(9) 0.4808(5) 0.1677(8) 0.048(3) Uani 1 1 d . . . . .
H8 H -0.020065 0.494769 0.111883 0.057 Uiso 1 1 calc R U . . .
C9 C 0.0049(10) 0.4905(5) 0.2441(8) 0.055(3) Uani 1 1 d . . . . .
H9 H -0.070739 0.510921 0.240175 0.066 Uiso 1 1 calc R U . . .
C10 C 0.0810(11) 0.4717(5) 0.3245(9) 0.059(3) Uani 1 1 d . . . . .
H10 H 0.060767 0.478857 0.377125 0.071 Uiso 1 1 calc R U . . .
C11 C 0.1881(12) 0.4421(6) 0.3273(7) 0.060(3) Uani 1 1 d . . . . .
C12 C 0.2219(9) 0.4295(5) 0.2534(6) 0.046(3) Uani 1 1 d . . . . .
H12 H 0.295967 0.407049 0.258219 0.055 Uiso 1 1 calc R U . . .
C13 C -0.1181(7) 0.2937(4) -0.1160(5) 0.0264(18) Uani 1 1 d . . . . .
C14 C -0.1521(8) 0.3604(5) -0.1201(6) 0.039(2) Uani 1 1 d . . . . .
H14 H -0.094251 0.394246 -0.119518 0.046 Uiso 1 1 calc R U . . .
C15 C -0.2695(8) 0.3782(5) -0.1251(6) 0.041(2) Uani 1 1 d . . . . .
H15 H -0.292317 0.423996 -0.128493 0.049 Uiso 1 1 calc R U . . .
C16 C -0.3521(9) 0.3299(5) -0.1252(6) 0.041(2) Uani 1 1 d . . . . .
H16 H -0.432301 0.342347 -0.127968 0.049 Uiso 1 1 calc R U . . .
C17 C -0.3207(8) 0.2629(5) -0.1212(6) 0.042(2) Uani 1 1 d . . . . .
H17 H -0.379698 0.229648 -0.122371 0.05 Uiso 1 1 calc R U . . .
C18 C -0.2038(7) 0.2445(4) -0.1155(5) 0.0296(19) Uani 1 1 d . . . . .
H18 H -0.1815 0.198584 -0.111334 0.036 Uiso 1 1 calc R U . . .
C19 C 0.0794(7) 0.2103(4) -0.0195(5) 0.0273(18) Uani 1 1 d . . . . .
C20 C 0.1060(7) 0.2351(4) 0.0659(5) 0.0276(18) Uani 1 1 d . . . . .
H20 H 0.101973 0.28186 0.074757 0.033 Uiso 1 1 calc R U . . .
C21 C 0.1385(8) 0.1927(5) 0.1386(5) 0.035(2) Uani 1 1 d . . . . .
H21 H 0.158777 0.210528 0.19703 0.042 Uiso 1 1 calc R U . . .
C22 C 0.1411(9) 0.1256(5) 0.1262(6) 0.044(2) Uani 1 1 d . . . . .
H22 H 0.162381 0.096601 0.176164 0.053 Uiso 1 1 calc R U . . .
C23 C 0.1133(10) 0.0990(5) 0.0419(6) 0.050(3) Uani 1 1 d . . . . .
H23 H 0.114641 0.051996 0.033736 0.06 Uiso 1 1 calc R U . . .
C24 C 0.0832(8) 0.1420(5) -0.0310(6) 0.036(2) Uani 1 1 d . . . . .
H24 H 0.065216 0.12407 -0.089201 0.043 Uiso 1 1 calc R U . . .
C8 C 0.0126(7) 0.2214(4) -0.2120(5) 0.0277(19) Uani 1 1 d . . . . .
H25A H 0.088969 0.197858 -0.208725 0.033 Uiso 1 1 calc R U . . .
H25B H -0.052053 0.187562 -0.218633 0.033 Uiso 1 1 calc R U . . .
C26 C 0.4140(6) 0.2125(4) 0.0186(5) 0.0232(17) Uani 1 1 d . . . . .
C27 C 0.3915(7) 0.2326(5) -0.0692(5) 0.031(2) Uani 1 1 d . . . . .
H27 H 0.399296 0.278393 -0.0822 0.038 Uiso 1 1 calc R U . . .
C28 C 0.3582(8) 0.1867(5) -0.1372(5) 0.040(2) Uani 1 1 d . . . . .
H28 H 0.342543 0.201003 -0.196808 0.048 Uiso 1 1 calc R U . . .
C29 C 0.3474(8) 0.1199(6) -0.1190(6) 0.046(3) Uani 1 1 d . . . . .
H29 H 0.32359 0.088295 -0.166034 0.055 Uiso 1 1 calc R U . . .
C30 C 0.3711(9) 0.0996(5) -0.0335(7) 0.050(3) Uani 1 1 d . . . . .
H30 H 0.365827 0.053413 -0.021042 0.06 Uiso 1 1 calc R U . . .
C31 C 0.4026(8) 0.1450(5) 0.0354(6) 0.038(2) Uani 1 1 d . . . . .
H31 H 0.416678 0.130125 0.094656 0.045 Uiso 1 1 calc R U . . .
C7 C 0.4764(7) 0.2314(4) 0.2084(4) 0.0263(18) Uani 1 1 d . . . . .
H32A H 0.399538 0.208369 0.205208 0.032 Uiso 1 1 calc R U . . .
H32B H 0.54041 0.19697 0.21627 0.032 Uiso 1 1 calc R U . . .
C33 C 0.6079(7) 0.3002(4) 0.1085(5) 0.0256(18) Uani 1 1 d . . . . .
C34 C 0.6373(8) 0.3665(5) 0.1046(6) 0.041(2) Uani 1 1 d . . . . .
H34 H 0.577884 0.400116 0.100658 0.05 Uiso 1 1 calc R U . . .
C35 C 0.7549(9) 0.3844(5) 0.1064(7) 0.050(3) Uani 1 1 d . . . . .
H35 H 0.774662 0.430105 0.102026 0.06 Uiso 1 1 calc R U . . .
C36 C 0.8420(8) 0.3357(6) 0.1144(6) 0.043(2) Uani 1 1 d . . . . .
H36 H 0.922439 0.347663 0.117145 0.052 Uiso 1 1 calc R U . . .
C37 C 0.8112(8) 0.2702(5) 0.1183(6) 0.040(2) Uani 1 1 d . . . . .
H37 H 0.87075 0.236448 0.123639 0.047 Uiso 1 1 calc R U . . .
C38 C 0.6950(8) 0.2525(5) 0.1147(5) 0.035(2) Uani 1 1 d . . . . .
H38 H 0.674947 0.206557 0.1165 0.042 Uiso 1 1 calc R U . . .
F1 F 0.2709(7) 0.4227(4) 0.4076(4) 0.081(2) Uani 1 1 d . . . . .
P1 P 0.45581(18) 0.27651(11) 0.10433(12) 0.0237(5) Uani 1 1 d . . . . .
P2 P 0.03433(18) 0.26945(11) -0.11067(12) 0.0232(4) Uani 1 1 d . . . . .
S1 S 0.1778(2) 0.44371(13) 0.07228(16) 0.0464(7) Uani 1 1 d . . . . .
C1 C 0.3231(12) 0.4392(8) -0.2157(6) 0.0368(18) Uani 0.638(10) 1 d G . P A 1
C2 C 0.2346(10) 0.4152(8) -0.2913(7) 0.0368(18) Uani 0.638(10) 1 d G . P A 1
H2 H 0.166386 0.391366 -0.286083 0.044 Uiso 0.638(10) 1 calc R U P A 1
C3 C 0.2461(10) 0.4259(6) -0.3746(6) 0.0368(18) Uani 0.638(10) 1 d G . P A 1
H3 H 0.185646 0.409465 -0.426338 0.044 Uiso 0.638(10) 1 calc R U P A 1
C4 C 0.3460(10) 0.4607(6) -0.3823(6) 0.0368(18) Uani 0.638(10) 1 d G . P A 1
H4 H 0.35379 0.468069 -0.439263 0.044 Uiso 0.638(10) 1 calc R U P A 1
C5 C 0.4344(8) 0.4848(5) -0.3067(7) 0.0368(18) Uani 0.638(10) 1 d G . P A 1
C6 C 0.4230(10) 0.4740(6) -0.2234(6) 0.0368(18) Uani 0.638(10) 1 d G . P A 1
H6 H 0.483417 0.490475 -0.171676 0.044 Uiso 0.638(10) 1 calc R U P A 1
F2 F 0.5234(9) 0.5178(5) -0.3180(7) 0.067(3) Uani 0.638(10) 1 d . . P A 1
S2 S 0.3162(12) 0.4295(6) -0.1075(5) 0.0334(13) Uani 0.638(10) 1 d . . P A 1
C1P C 0.339(2) 0.4438(15) -0.1911(11) 0.0368(18) Uani 0.362(10) 1 d G . P A 2
C2P C 0.4482(18) 0.4752(12) -0.1868(10) 0.0368(18) Uani 0.362(10) 1 d G . P A 2
H2P H 0.503 0.489017 -0.131052 0.044 Uiso 0.362(10) 1 calc R U P A 2
C3P C 0.4766(15) 0.4863(10) -0.2641(13) 0.0368(18) Uani 0.362(10) 1 d G . P A 2
H3P H 0.550905 0.507748 -0.261227 0.044 Uiso 0.362(10) 1 calc R U P A 2
C4P C 0.3964(18) 0.4660(10) -0.3457(11) 0.0368(18) Uani 0.362(10) 1 d G . P A 2
H4P H 0.415816 0.473634 -0.398557 0.044 Uiso 0.362(10) 1 calc R U P A 2
C5P C 0.2877(17) 0.4346(12) -0.3500(10) 0.0368(18) Uani 0.362(10) 1 d G . P A 2
C6P C 0.2592(18) 0.4235(15) -0.2726(14) 0.0368(18) Uani 0.362(10) 1 d G . P A 2
H6P H 0.184914 0.40206 -0.275542 0.044 Uiso 0.362(10) 1 calc R U P A 2
F2P F 0.1944(19) 0.4192(10) -0.4284(12) 0.073(6) Uani 0.362(10) 1 d . . P A 2
S2P S 0.318(2) 0.4363(13) -0.0851(9) 0.0334(13) Uani 0.362(10) 1 d . . P A 2

loop_
_atom_site_aniso_label
_atom_site_aniso_U_11
_atom_site_aniso_U_22
_atom_site_aniso_U_33
_atom_site_aniso_U_23
_atom_site_aniso_U_13
_atom_site_aniso_U_12
Au1 0.02460(17) 0.03373(19) 0.02256(16) -0.00331(13) 0.00427(13) 0.00209(13)
Au2 0.02283(17) 0.03589(19) 0.02286(16) 0.00218(13) 0.00428(13) -0.00413(13)
C32 0.035(5) 0.021(4) 0.052(5) -0.008(4) 0.013(4) -0.003(4)
C25 0.039(5) 0.040(6) 0.067(7) -0.008(5) 0.020(5) 0.005(4)
C9 0.050(6) 0.044(6) 0.083(8) 0.008(6) 0.040(6) 0.006(5)
C10 0.079(8) 0.039(6) 0.088(9) -0.009(6) 0.066(8) -0.007(6)
C11 0.079(8) 0.050(7) 0.049(6) -0.003(6) 0.018(6) 0.002(6)
C12 0.053(6) 0.041(6) 0.045(5) -0.011(5) 0.018(5) 0.004(5)
C13 0.023(4) 0.037(5) 0.018(4) 0.003(4) 0.006(3) -0.003(3)
C14 0.034(5) 0.044(6) 0.037(5) 0.000(4) 0.012(4) -0.003(4)
C15 0.035(5) 0.040(5) 0.051(6) 0.000(5) 0.017(5) 0.003(4)
C16 0.034(5) 0.058(6) 0.035(5) -0.001(5) 0.016(4) 0.006(5)
C17 0.026(5) 0.059(7) 0.039(5) 0.002(5) 0.011(4) -0.001(4)
C18 0.028(4) 0.032(5) 0.032(4) 0.001(4) 0.014(4) -0.004(4)
C19 0.019(4) 0.038(5) 0.024(4) 0.002(4) 0.005(3) -0.004(3)
C20 0.024(4) 0.035(5) 0.025(4) -0.005(4) 0.009(3) -0.005(4)
C21 0.032(5) 0.056(6) 0.018(4) -0.001(4) 0.010(4) -0.010(4)
C22 0.046(6) 0.052(6) 0.028(5) 0.011(5) 0.004(4) -0.001(5)
C23 0.069(7) 0.039(6) 0.036(5) 0.008(5) 0.010(5) 0.008(5)
C24 0.036(5) 0.041(5) 0.032(4) -0.001(4) 0.012(4) 0.002(4)
C8 0.021(4) 0.037(5) 0.022(4) 0.000(4) 0.002(3) 0.002(3)
C26 0.012(3) 0.031(4) 0.026(4) -0.003(3) 0.006(3) 0.000(3)
C27 0.026(4) 0.045(5) 0.022(4) 0.006(4) 0.006(3) 0.006(4)
C28 0.038(5) 0.065(7) 0.019(4) -0.003(4) 0.011(4) 0.002(5)
C29 0.034(5) 0.062(7) 0.038(5) -0.019(5) 0.007(4) 0.004(5)
C30 0.050(6) 0.044(6) 0.050(6) -0.007(5) 0.008(5) -0.002(5)
C31 0.033(5) 0.045(6) 0.029(4) 0.007(4) 0.001(4) 0.004(4)
C7 0.023(4) 0.044(5) 0.012(3) 0.003(3) 0.007(3) 0.005(4)
C33 0.022(4) 0.042(5) 0.013(3) -0.001(3) 0.007(3) -0.002(4)
C34 0.030(5) 0.045(6) 0.047(5) -0.008(5) 0.010(4) -0.005(4)
C35 0.040(6) 0.045(6) 0.067(7) -0.011(5) 0.020(5) -0.014(5)
C36 0.030(5) 0.061(7) 0.046(5) -0.013(5) 0.023(4) -0.017(5)
C37 0.025(5) 0.054(6) 0.037(5) -0.002(5) 0.007(4) 0.008(4)
C38 0.032(5) 0.039(5) 0.031(4) 0.005(4) 0.007(4) -0.003(4)
F1 0.117(6) 0.080(5) 0.045(3) 0.000(4) 0.023(4) 0.027(5)
P1 0.0193(10) 0.0356(12) 0.0158(9) 0.0030(9) 0.0052(8) 0.0023(9)
P2 0.0208(10) 0.0312(11) 0.0162(9) -0.0029(8) 0.0039(8) -0.0036(8)
S1 0.0524(15) 0.0434(14) 0.0399(13) -0.0037(11) 0.0100(12) 0.0201(12)
C1 0.038(4) 0.042(3) 0.030(5) 0.012(4) 0.011(4) 0.003(3)
C2 0.038(4) 0.042(3) 0.030(5) 0.012(4) 0.011(4) 0.003(3)
C3 0.038(4) 0.042(3) 0.030(5) 0.012(4) 0.011(4) 0.003(3)
C4 0.038(4) 0.042(3) 0.030(5) 0.012(4) 0.011(4) 0.003(3)
C5 0.038(4) 0.042(3) 0.030(5) 0.012(4) 0.011(4) 0.003(3)
C6 0.038(4) 0.042(3) 0.030(5) 0.012(4) 0.011(4) 0.003(3)
F2 0.066(7) 0.072(7) 0.077(7) 0.007(6) 0.042(6) -0.022(6)
S2 0.0416(14) 0.042(3) 0.015(4) -0.008(3) 0.007(4) -0.0179(17)
C1P 0.038(4) 0.042(3) 0.030(5) 0.012(4) 0.011(4) 0.003(3)
C2P 0.038(4) 0.042(3) 0.030(5) 0.012(4) 0.011(4) 0.003(3)
C3P 0.038(4) 0.042(3) 0.030(5) 0.012(4) 0.011(4) 0.003(3)
C4P 0.038(4) 0.042(3) 0.030(5) 0.012(4) 0.011(4) 0.003(3)
C5P 0.038(4) 0.042(3) 0.030(5) 0.012(4) 0.011(4) 0.003(3)
C6P 0.038(4) 0.042(3) 0.030(5) 0.012(4) 0.011(4) 0.003(3)
F2P 0.095(15) 0.070(13) 0.062(12) 0.018(10) 0.038(11) -0.004(11)
S2P 0.0416(14) 0.042(3) 0.015(4) -0.008(3) 0.007(4) -0.0179(17)

loop_
_atom_type_symbol
_atom_type_description
_atom_type_scat_dispersion_real
_atom_type_scat_dispersion_imag
_atom_type_scat_source
C C 0.0033 0.0016 'International Tables Vol C Tables 4.2.6.8 and 6.1.1.4'
H H 0 0 'International Tables Vol C Tables 4.2.6.8 and 6.1.1.4'
Au Au -2.0133 8.8022 'International Tables Vol C Tables 4.2.6.8 and 6.1.1.4'
F F 0.0171 0.0103 'International Tables Vol C Tables 4.2.6.8 and 6.1.1.4'
P P 0.1023 0.0942 'International Tables Vol C Tables 4.2.6.8 and 6.1.1.4'
S S 0.1246 0.1234 'International Tables Vol C Tables 4.2.6.8 and 6.1.1.4'

loop_
_exptl_crystal_face_index_h
_exptl_crystal_face_index_k
_exptl_crystal_face_index_l
_exptl_crystal_face_perp_dist
-4 -27 0 0.1445
4 27 0 0.1445
-4 7 -18 0.1831
4 -7 18 0.1831
15 -7 -13 0.0662
-15 7 13 0.0662
-15 2 -2 0.1784

loop_
_geom_angle_atom_site_label_1
_geom_angle_atom_site_label_2
_geom_angle_atom_site_label_3
_geom_angle
_geom_angle_site_symmetry_1
P1 Au1 S1 177.49(9) .
P1 Au1 Au2 103.20(5) .
S1 Au1 Au2 75.69(6) .
P2 Au2 S2 172.8(3) .
P2 Au2 S2P 175.1(5) .
P2 Au2 Au1 104.72(5) .
S2 Au2 Au1 78.13(19) .
S2P Au2 Au1 70.5(4) .
C12 C32 C25 119.2(10) .
C12 C32 S1 124.0(8) .
C25 C32 S1 116.7(8) .
C9 C25 C32 120.0(10) .
C9 C25 H8 120 .
C32 C25 H8 120 .
C10 C9 C25 121.4(10) .
C10 C9 H9 119.3 .
C25 C9 H9 119.3 .
C9 C10 C11 117.5(11) .
C9 C10 H10 121.2 .
C11 C10 H10 121.2 .
C10 C11 C12 124.0(11) .
C10 C11 F1 120.4(11) .
C12 C11 F1 115.6(11) .
C32 C12 C11 117.8(10) .
C32 C12 H12 121.1 .
C11 C12 H12 121.1 .
C14 C13 C18 119.0(8) .
C14 C13 P2 121.3(7) .
C18 C13 P2 119.7(7) .
C15 C14 C13 120.6(9) .
C15 C14 H14 119.7 .
C13 C14 H14 119.7 .
C16 C15 C14 119.8(9) .
C16 C15 H15 120.1 .
C14 C15 H15 120.1 .
C15 C16 C17 120.9(9) .
C15 C16 H16 119.6 .
C17 C16 H16 119.6 .
C18 C17 C16 120.0(9) .
C18 C17 H17 120 .
C16 C17 H17 120 .
C17 C18 C13 119.7(9) .
C17 C18 H18 120.1 .
C13 C18 H18 120.1 .
C24 C19 C20 118.5(8) .
C24 C19 P2 123.6(6) .
C20 C19 P2 117.9(7) .
C19 C20 C21 121.1(8) .
C19 C20 H20 119.5 .
C21 C20 H20 119.5 .
C22 C21 C20 119.7(8) .
C22 C21 H21 120.2 .
C20 C21 H21 120.2 .
C21 C22 C23 120.9(9) .
C21 C22 H22 119.5 .
C23 C22 H22 119.5 .
C22 C23 C24 119.2(9) .
C22 C23 H23 120.4 .
C24 C23 H23 120.4 .
C19 C24 C23 120.6(9) .
C19 C24 H24 119.7 .
C23 C24 H24 119.7 .
C7 C8 P2 109.3(6) 4_565
C7 C8 H25A 109.8 4_565
P2 C8 H25A 109.8 .
C7 C8 H25B 109.8 4_565
P2 C8 H25B 109.8 .
H25A C8 H25B 108.3 .
C31 C26 C27 118.2(8) .
C31 C26 P1 123.9(6) .
C27 C26 P1 117.8(6) .
C28 C27 C26 120.7(9) .
C28 C27 H27 119.7 .
C26 C27 H27 119.7 .
C27 C28 C29 120.2(8) .
C27 C28 H28 119.9 .
C29 C28 H28 119.9 .
C30 C29 C28 119.8(9) .
C30 C29 H29 120.1 .
C28 C29 H29 120.1 .
C29 C30 C31 120.9(10) .
C29 C30 H30 119.6 .
C31 C30 H30 119.6 .
C30 C31 C26 120.3(9) .
C30 C31 H31 119.9 .
C26 C31 H31 119.9 .
C8 C7 P1 111.5(6) 4_666
C8 C7 H32A 109.3 4_666
P1 C7 H32A 109.3 .
C8 C7 H32B 109.3 4_666
P1 C7 H32B 109.3 .
H32A C7 H32B 108 .
C38 C33 C34 119.2(8) .
C38 C33 P1 120.5(7) .
C34 C33 P1 120.3(7) .
C33 C34 C35 119.9(9) .
C33 C34 H34 120 .
C35 C34 H34 120 .
C36 C35 C34 120.0(10) .
C36 C35 H35 120 .
C34 C35 H35 120 .
C37 C36 C35 119.2(9) .
C37 C36 H36 120.4 .
C35 C36 H36 120.4 .
C36 C37 C38 120.8(9) .
C36 C37 H37 119.6 .
C38 C37 H37 119.6 .
C33 C38 C37 120.8(9) .
C33 C38 H38 119.6 .
C37 C38 H38 119.6 .
C33 P1 C26 103.5(4) .
C33 P1 C7 104.8(4) .
C26 P1 C7 104.8(4) .
C33 P1 Au1 116.0(3) .
C26 P1 Au1 116.1(2) .
C7 P1 Au1 110.4(3) .
C13 P2 C19 103.7(4) .
C13 P2 C8 104.3(4) .
C19 P2 C8 106.6(4) .
C13 P2 Au2 116.9(3) .
C19 P2 Au2 115.4(3) .
C8 P2 Au2 109.1(3) .
C32 S1 Au1 108.1(3) .
C2 C1 C6 120 .
C2 C1 S2 123.7(7) .
C6 C1 S2 116.3(7) .
C1 C2 C3 120 .
C1 C2 H2 120 .
C3 C2 H2 120 .
C4 C3 C2 120 .
C4 C3 H3 120 .
C2 C3 H3 120 .
C3 C4 C5 120 .
C3 C4 H4 120 .
C5 C4 H4 120 .
F2 C5 C6 122.8(8) .
F2 C5 C4 117.2(8) .
C6 C5 C4 120 .
C5 C6 C1 120 .
C5 C6 H6 120 .
C1 C6 H6 120 .
C1 S2 Au2 111.4(5) .
C2P C1P C6P 120 .
C2P C1P S2P 113.1(14) .
C6P C1P S2P 126.9(14) .
C1P C2P C3P 120 .
C1P C2P H2P 120 .
C3P C2P H2P 120 .
C4P C3P C2P 120 .
C4P C3P H3P 120 .
C2P C3P H3P 120 .
C3P C4P C5P 120 .
C3P C4P H4P 120 .
C5P C4P H4P 120 .
C4P C5P C6P 120 .
C4P C5P F2P 124.9(15) .
C6P C5P F2P 114.7(15) .
C5P C6P C1P 120 .
C5P C6P H6P 120 .
C1P C6P H6P 120 .
C1P S2P Au2 105.0(11) .

loop_
_geom_bond_atom_site_label_1
_geom_bond_atom_site_label_2
_geom_bond_distance
_geom_bond_site_symmetry_2
Au1 P1 2.253(2) .
Au1 S1 2.305(2) .
Au1 Au2 3.0151(4) .
Au2 P2 2.267(2) .
Au2 S2 2.306(12) .
Au2 S2P 2.35(2) .
C32 C12 1.375(12) .
C32 C25 1.396(13) .
C32 S1 1.756(10) .
C25 C9 1.381(15) .
C25 H8 0.95 .
C9 C10 1.351(15) .
C9 H9 0.95 .
C10 C11 1.363(16) .
C10 H10 0.95 .
C11 C12 1.377(15) .
C11 F1 1.382(12) .
C12 H12 0.95 .
C13 C14 1.387(12) .
C13 C18 1.401(11) .
C13 P2 1.808(8) .
C14 C15 1.385(13) .
C14 H14 0.95 .
C15 C16 1.359(13) .
C15 H15 0.95 .
C16 C17 1.385(14) .
C16 H16 0.95 .
C17 C18 1.379(12) .
C17 H17 0.95 .
C18 H18 0.95 .
C19 C24 1.382(12) .
C19 C20 1.383(11) .
C19 P2 1.811(8) .
C20 C21 1.384(11) .
C20 H20 0.95 .
C21 C22 1.359(13) .
C21 H21 0.95 .
C22 C23 1.379(13) .
C22 H22 0.95 .
C23 C24 1.394(13) .
C23 H23 0.95 .
C24 H24 0.95 .
C8 C7 1.525(11) 4_565
C8 P2 1.821(8) .
C8 H25A 0.99 .
C8 H25B 0.99 .
C26 C31 1.391(12) .
C26 C27 1.394(11) .
C26 P1 1.817(8) .
C27 C28 1.374(12) .
C27 H27 0.95 .
C28 C29 1.381(14) .
C28 H28 0.95 .
C29 C30 1.359(14) .
C29 H29 0.95 .
C30 C31 1.379(13) .
C30 H30 0.95 .
C31 H31 0.95 .
C7 P1 1.831(7) .
C7 H32A 0.99 .
C7 H32B 0.99 .
C33 C38 1.370(12) .
C33 C34 1.374(12) .
C33 P1 1.807(8) .
C34 C35 1.402(13) .
C34 H34 0.95 .
C35 C36 1.378(14) .
C35 H35 0.95 .
C36 C37 1.365(14) .
C36 H36 0.95 .
C37 C38 1.376(12) .
C37 H37 0.95 .
C38 H38 0.95 .
C1 C2 1.39 .
C1 C6 1.39 .
C1 S2 1.758(10) .
C2 C3 1.39 .
C2 H2 0.95 .
C3 C4 1.39 .
C3 H3 0.95 .
C4 C5 1.39 .
C4 H4 0.95 .
C5 F2 1.287(12) .
C5 C6 1.39 .
C6 H6 0.95 .
C1P C2P 1.39 .
C1P C6P 1.39 .
C1P S2P 1.79(2) .
C2P C3P 1.39 .
C2P H2P 0.95 .
C3P C4P 1.39 .
C3P H3P 0.95 .
C4P C5P 1.39 .
C4P H4P 0.95 .
C5P C6P 1.39 .
C5P F2P 1.40(2) .
C6P H6P 0.95 .

loop_
_geom_torsion_atom_site_label_1
_geom_torsion_atom_site_label_2
_geom_torsion_atom_site_label_3
_geom_torsion_atom_site_label_4
_geom_torsion
_geom_torsion_site_symmetry_1
C12 C32 C25 C9 1.1(14) .
S1 C32 C25 C9 -177.1(8) .
C32 C25 C9 C10 0.5(16) .
C25 C9 C10 C11 -0.6(16) .
C9 C10 C11 C12 -1.0(18) .
C9 C10 C11 F1 178.9(10) .
C25 C32 C12 C11 -2.6(14) .
S1 C32 C12 C11 175.5(8) .
C10 C11 C12 C32 2.6(17) .
F1 C11 C12 C32 -177.3(9) .
C18 C13 C14 C15 -1.0(13) .
P2 C13 C14 C15 179.3(7) .
C13 C14 C15 C16 0.6(14) .
C14 C15 C16 C17 -0.7(15) .
C15 C16 C17 C18 1.1(14) .
C16 C17 C18 C13 -1.5(13) .
C14 C13 C18 C17 1.4(12) .
P2 C13 C18 C17 -178.8(6) .
C24 C19 C20 C21 1.4(12) .
P2 C19 C20 C21 178.6(6) .
C19 C20 C21 C22 -1.8(13) .
C20 C21 C22 C23 0.8(15) .
C21 C22 C23 C24 0.6(16) .
C20 C19 C24 C23 0.0(14) .
P2 C19 C24 C23 -177.0(8) .
C22 C23 C24 C19 -1.0(15) .
C31 C26 C27 C28 0.5(12) .
P1 C26 C27 C28 -179.3(7) .
C26 C27 C28 C29 -0.4(13) .
C27 C28 C29 C30 -0.7(15) .
C28 C29 C30 C31 1.8(16) .
C29 C30 C31 C26 -1.7(15) .
C27 C26 C31 C30 0.6(13) .
P1 C26 C31 C30 -179.7(7) .
C38 C33 C34 C35 0.4(13) .
P1 C33 C34 C35 -178.9(7) .
C33 C34 C35 C36 -1.7(15) .
C34 C35 C36 C37 1.6(15) .
C35 C36 C37 C38 -0.2(15) .
C34 C33 C38 C37 1.0(12) .
P1 C33 C38 C37 -179.7(7) .
C36 C37 C38 C33 -1.1(14) .
C38 C33 P1 C26 -49.5(7) .
C34 C33 P1 C26 129.7(7) .
C38 C33 P1 C7 60.1(7) .
C34 C33 P1 C7 -120.7(7) .
C38 C33 P1 Au1 -177.9(5) .
C34 C33 P1 Au1 1.4(8) .
C31 C26 P1 C33 109.5(7) .
C27 C26 P1 C33 -70.8(7) .
C31 C26 P1 C7 -0.1(8) .
C27 C26 P1 C7 179.6(6) .
C31 C26 P1 Au1 -122.2(7) .
C27 C26 P1 Au1 57.5(7) .
C8 C7 P1 C33 71.2(6) 4_666
C8 C7 P1 C26 179.9(6) 4_666
C8 C7 P1 Au1 -54.4(6) 4_666
C14 C13 P2 C19 131.2(7) .
C18 C13 P2 C19 -48.5(7) .
C14 C13 P2 C8 -117.4(7) .
C18 C13 P2 C8 62.9(7) .
C14 C13 P2 Au2 3.0(8) .
C18 C13 P2 Au2 -176.7(5) .
C24 C19 P2 C13 104.4(8) .
C20 C19 P2 C13 -72.6(7) .
C24 C19 P2 C8 -5.3(8) .
C20 C19 P2 C8 177.7(6) .
C24 C19 P2 Au2 -126.5(7) .
C20 C19 P2 Au2 56.5(7) .
C7 C8 P2 C13 71.6(6) 4_565
C7 C8 P2 C19 -179.0(5) 4_565
C7 C8 P2 Au2 -53.9(6) 4_565
C12 C32 S1 Au1 22.3(9) .
C25 C32 S1 Au1 -159.6(6) .
C6 C1 C2 C3 0 .
S2 C1 C2 C3 179.0(13) .
C1 C2 C3 C4 0 .
C2 C3 C4 C5 0 .
C3 C4 C5 F2 -178.6(11) .
C3 C4 C5 C6 0 .
F2 C5 C6 C1 178.5(12) .
C4 C5 C6 C1 0 .
C2 C1 C6 C5 0 .
S2 C1 C6 C5 -179.0(12) .
C2 C1 S2 Au2 12.8(12) .
C6 C1 S2 Au2 -168.2(6) .
C6P C1P C2P C3P 0 .
S2P C1P C2P C3P -178(2) .
C1P C2P C3P C4P 0 .
C2P C3P C4P C5P 0 .
C3P C4P C5P C6P 0 .
C3P C4P C5P F2P 172(2) .
C4P C5P C6P C1P 0 .
F2P C5P C6P C1P -173.0(19) .
C2P C1P C6P C5P 0 .
S2P C1P C6P C5P 178(2) .
C2P C1P S2P Au2 -161.7(11) .
C6P C1P S2P Au2 20(2) .
